data_7227740
loop_
_publ_author_name
'Martins, Felipe Terra'
'Maia, Lauro June Queiroz'
'da Silva Neto, Leonardo'
'da Silva, Cleiton Moreira'
'Sarotti, Ariel M.'
'de F\'atima, \^Angelo'

_publ_section_title
;
 Solvatomorphs of 25,26,27,28-tetrahydroxycalix[4]arene and
 5,11,17,23-tetramino-25,26,27,28-tetrabutoxycalix[4]arene: quenching
 photoluminescence through switching the guest
;
_journal_issue 13
_journal_name_full CrystEngComm
_journal_page_first 1792
_journal_paper_doi 10.1039/C6CE02649D
_journal_volume 19
_journal_year 2017
_chemical_formula_sum 'C44 H64 N4 O6'
_chemical_formula_weight 744.99
_chemical_name_systematic
;
 ?
;
_space_group_crystal_system triclinic
_space_group_IT_number 2
_space_group_name_Hall '-P 1'
_space_group_name_H-M_alt 'P -1'
_symmetry_space_group_name_Hall '-P 1'
_symmetry_space_group_name_H-M 'P -1'
_atom_sites_solution_hydrogens mixed
_audit_creation_method SHELXL-2014
_audit_update_record
;
2016-10-25 deposited with the CCDC.
2017-02-24 downloaded from the CCDC.
;
_cell_angle_alpha 81.629(3)
_cell_angle_beta 81.306(3)
_cell_angle_gamma 73.137(3)
_cell_formula_units_Z 2
_cell_length_a 10.0009(5)
_cell_length_b 10.7218(5)
_cell_length_c 21.5824(11)
_cell_measurement_reflns_used 23426
_cell_measurement_temperature 296(2)
_cell_measurement_theta_max 25.376
_cell_measurement_theta_min 1.920
_cell_volume 2176.58(19)
_computing_structure_refinement 'SHELXL-2014 (Sheldrick, 2014)'
_diffrn_ambient_temperature 296(2)
_diffrn_measured_fraction_theta_full 0.976
_diffrn_measured_fraction_theta_max 0.971
_diffrn_measurement_device_type KappaCCD
_diffrn_radiation_type MoK\a
_diffrn_radiation_wavelength 0.71073
_diffrn_reflns_av_R_equivalents 0.0380
_diffrn_reflns_av_unetI/netI 0.0538
_diffrn_reflns_Laue_measured_fraction_full 0.976
_diffrn_reflns_Laue_measured_fraction_max 0.971
_diffrn_reflns_limit_h_max 11
_diffrn_reflns_limit_h_min -11
_diffrn_reflns_limit_k_max 12
_diffrn_reflns_limit_k_min -12
_diffrn_reflns_limit_l_max 25
_diffrn_reflns_limit_l_min -25
_diffrn_reflns_number 23426
_diffrn_reflns_point_group_measured_fraction_full 0.976
_diffrn_reflns_point_group_measured_fraction_max 0.971
_diffrn_reflns_theta_full 25.242
_diffrn_reflns_theta_max 25.376
_diffrn_reflns_theta_min 1.920
_exptl_absorpt_coefficient_mu 0.075
_exptl_absorpt_correction_T_max 0.994
_exptl_absorpt_correction_T_min 0.935
_exptl_absorpt_correction_type multi-scan
_exptl_absorpt_process_details 'Blessing, R. H. (1995) Acta Cryst., A51, 33-38'
_exptl_crystal_colour colorless
_exptl_crystal_density_diffrn 1.137
_exptl_crystal_description neddle
_exptl_crystal_F_000 808
_exptl_crystal_size_max 0.25
_exptl_crystal_size_mid 0.10
_exptl_crystal_size_min 0.08
_refine_diff_density_max 0.323
_refine_diff_density_min -0.235
_refine_diff_density_rms 0.047
_refine_ls_extinction_coef 0.006(2)
_refine_ls_extinction_expression Fc^*^=kFc[1+0.001xFc^2^\l^3^/sin(2\q)]^-1/4^
_refine_ls_extinction_method SHELXL
_refine_ls_goodness_of_fit_ref 1.037
_refine_ls_hydrogen_treatment constr
_refine_ls_matrix_type full
_refine_ls_number_parameters 533
_refine_ls_number_reflns 7729
_refine_ls_number_restraints 5
_refine_ls_restrained_S_all 1.044
_refine_ls_R_factor_all 0.1297
_refine_ls_R_factor_gt 0.0704
_refine_ls_shift/su_max 0.001
_refine_ls_shift/su_mean 0.000
_refine_ls_structure_factor_coef Fsqd
_refine_ls_weighting_details 'w=1/[\s^2^(Fo^2^)+(0.1233P)^2^+0.5280P] where P=(Fo^2^+2Fc^2^)/3'
_refine_ls_weighting_scheme calc
_refine_ls_wR_factor_gt 0.2011
_refine_ls_wR_factor_ref 0.2377
_reflns_Friedel_coverage 0.000
_reflns_number_gt 4259
_reflns_number_total 7729
_reflns_threshold_expression 'I > 2\s(I)'
_cod_data_source_file c6ce02649d2.cif
_cod_data_source_block aminocalix4
_cod_depositor_comments 'Adding full bibliography for 7227740--7227743.cif.'
_cod_database_code 7227740
_shelx_space_group_comment
;
The symmetry employed for this shelxl refinement is uniquely defined
by the following loop, which should always be used as a source of
symmetry information in preference to the above space-group names.
They are only intended as comments.
;
_shelxl_version_number 2014-3

loop_
_space_group_symop_operation_xyz
'x, y, z'
'-x, -y, -z'

loop_
_atom_site_label
_atom_site_type_symbol
_atom_site_fract_x
_atom_site_fract_y
_atom_site_fract_z
_atom_site_U_iso_or_equiv
_atom_site_adp_type
_atom_site_occupancy
_atom_site_site_symmetry_order
_atom_site_calc_flag
_atom_site_refinement_flags_posn
_atom_site_refinement_flags_adp
_atom_site_refinement_flags_occupancy
_atom_site_disorder_assembly
_atom_site_disorder_group
O1 O -0.1547(2) 0.7791(2) 0.25727(10) 0.0590(6) Uani 1 1 d . . . . .
O3 O 0.2329(2) 0.9874(2) 0.28958(10) 0.0604(6) Uani 1 1 d . . . . .
O2 O -0.0932(2) 1.0403(2) 0.28838(10) 0.0594(6) Uani 1 1 d . . . . .
C31 C -0.3194(6) 0.5424(5) 0.3635(2) 0.1161(17) Uani 1 1 d . . . . .
H31A H -0.4118 0.6013 0.3734 0.139 Uiso 1 1 calc R U . . .
H31B H -0.3259 0.4916 0.3309 0.139 Uiso 1 1 calc R U . . .
C30 C -0.2178(5) 0.6225(4) 0.3380(2) 0.0907(13) Uani 1 1 d . . . . .
H30A H -0.2149 0.6771 0.3697 0.109 Uiso 1 1 calc R U . . .
H30B H -0.1243 0.5639 0.3300 0.109 Uiso 1 1 calc R U . . .
C29 C -0.2561(4) 0.7071(3) 0.27922(16) 0.0641(9) Uani 1 1 d . . . . .
H29A H -0.2593 0.6535 0.2473 0.077 Uiso 1 1 calc R U . . .
H29B H -0.3486 0.7675 0.2870 0.077 Uiso 1 1 calc R U . . .
C2 C -0.1676(3) 0.8368(3) 0.19565(14) 0.0487(8) Uani 1 1 d . . . . .
C3 C -0.2615(3) 0.9594(3) 0.18360(15) 0.0512(8) Uani 1 1 d . . . . .
C7 C -0.3365(3) 1.0446(3) 0.23512(16) 0.0609(9) Uani 1 1 d . . . . .
H7A H -0.3219 0.9942 0.2759 0.073 Uiso 1 1 calc R U . . .
H7B H -0.4367 1.0718 0.2317 0.073 Uiso 1 1 calc R U . . .
C8 C -0.2837(3) 1.1648(3) 0.23092(15) 0.0547(8) Uani 1 1 d . . . . .
C9 C -0.1610(3) 1.1563(3) 0.25587(14) 0.0506(8) Uani 1 1 d . . . . .
C10 C -0.1002(3) 1.2606(3) 0.24557(15) 0.0554(8) Uani 1 1 d . . . . .
C14 C 0.0421(3) 1.2459(3) 0.26665(16) 0.0627(9) Uani 1 1 d . . . . .
H14A H 0.0504 1.3313 0.2722 0.075 Uiso 1 1 calc R U . . .
H14B H 0.0501 1.1920 0.3068 0.075 Uiso 1 1 calc R U . . .
C15 C 0.1592(3) 1.1833(3) 0.21831(15) 0.0518(8) Uani 1 1 d . . . . .
C16 C 0.2425(3) 1.0552(3) 0.22936(14) 0.0516(8) Uani 1 1 d . . . . .
C37 C 0.3281(4) 1.0032(5) 0.32828(18) 0.0871(13) Uani 1 1 d . . . . .
H37A H 0.3003 1.0932 0.3383 0.105 Uiso 1 1 calc R U . . .
H37B H 0.4214 0.9865 0.3051 0.105 Uiso 1 1 calc R U . . .
C38 C 0.3332(5) 0.9147(5) 0.38734(19) 0.0997(15) Uani 1 1 d . . . . .
H38A H 0.3528 0.8255 0.3770 0.120 Uiso 1 1 calc R U . . .
H38B H 0.2411 0.9362 0.4116 0.120 Uiso 1 1 calc R U . . .
C39 C 0.4385(6) 0.9196(6) 0.4272(2) 0.127(2) Uani 1 1 d . . . . .
H39A H 0.4151 1.0071 0.4400 0.153 Uiso 1 1 calc R U . . .
H39B H 0.5297 0.9040 0.4021 0.153 Uiso 1 1 calc R U . . .
C40 C 0.4496(8) 0.8232(7) 0.4846(3) 0.162(3) Uani 1 1 d . . . . .
H40A H 0.5199 0.8323 0.5080 0.243 Uiso 1 1 calc R U . . .
H40B H 0.3605 0.8392 0.5104 0.243 Uiso 1 1 calc R U . . .
H40C H 0.4753 0.7360 0.4724 0.243 Uiso 1 1 calc R U . . .
C33 C -0.1368(5) 1.0321(4) 0.35418(18) 0.0843(12) Uani 1 1 d . . . . .
H33A H -0.2375 1.0433 0.3617 0.101 Uiso 1 1 calc R U . . .
H33B H -0.1162 1.1012 0.3723 0.101 Uiso 1 1 calc R U . . .
C34 C -0.0621(5) 0.9031(5) 0.3841(2) 0.0979(14) Uani 1 1 d . . . . .
H34A H 0.0382 0.8938 0.3763 0.118 Uiso 1 1 calc R U . . .
H34B H -0.0808 0.8353 0.3643 0.118 Uiso 1 1 calc R U . . .
C1 C -0.0857(3) 0.7695(3) 0.14658(15) 0.0490(8) Uani 1 1 d . . . . .
C28 C 0.0333(3) 0.6455(3) 0.15755(16) 0.0553(8) Uani 1 1 d . . . . .
H28A H 0.0285 0.6142 0.2021 0.066 Uiso 1 1 calc R U . . .
H28B H 0.0229 0.5778 0.1349 0.066 Uiso 1 1 calc R U . . .
C24 C 0.1750(3) 0.6718(3) 0.13540(15) 0.0505(8) Uani 1 1 d . . . . .
C25 C 0.2390(3) 0.6496(3) 0.07530(16) 0.0572(8) Uani 1 1 d . . . . .
H25 H 0.2002 0.6081 0.0506 0.069 Uiso 1 1 calc R U . . .
C26 C 0.3599(4) 0.6873(3) 0.05050(16) 0.0595(9) Uani 1 1 d . . . . .
C27 C 0.4157(3) 0.7500(3) 0.08877(15) 0.0530(8) Uani 1 1 d . . . . .
H27 H 0.4951 0.7779 0.0727 0.064 Uiso 1 1 calc R U . . .
C22 C 0.3558(3) 0.7714(3) 0.14975(15) 0.0485(8) Uani 1 1 d . . . . .
C21 C 0.4115(3) 0.8485(3) 0.18823(15) 0.0554(8) Uani 1 1 d . . . . .
H21A H 0.4014 0.8145 0.2324 0.067 Uiso 1 1 calc R U . . .
H21B H 0.5108 0.8379 0.1747 0.067 Uiso 1 1 calc R U . . .
C17 C 0.3334(3) 0.9919(3) 0.18071(15) 0.0487(8) Uani 1 1 d . . . . .
C18 C 0.3470(3) 1.0640(3) 0.12244(15) 0.0523(8) Uani 1 1 d . . . . .
H18 H 0.4092 1.0239 0.0899 0.063 Uiso 1 1 calc R U . . .
C19 C 0.2712(3) 1.1934(3) 0.11119(15) 0.0543(8) Uani 1 1 d . . . . .
C20 C 0.1774(3) 1.2511(3) 0.15929(16) 0.0578(9) Uani 1 1 d . . . . .
H20 H 0.1249 1.3378 0.1520 0.069 Uiso 1 1 calc R U . . .
N3 N 0.2892(3) 1.2618(3) 0.05071(13) 0.0733(9) Uani 1 1 d . . . . .
H3C H 0.2407 1.3418 0.0431 0.088 Uiso 1 1 calc R U . . .
H3D H 0.3485 1.2234 0.0215 0.088 Uiso 1 1 calc R U . . .
C23 C 0.2372(3) 0.7274(3) 0.17348(14) 0.0484(8) Uani 1 1 d . . . . .
O4 O 0.1766(2) 0.7477(2) 0.23402(11) 0.0683(7) Uani 1 1 d . . . . .
N4 N 0.4179(4) 0.6707(3) -0.01176(14) 0.0853(10) Uani 1 1 d . . . . .
H4A H 0.3790 0.6367 -0.0354 0.102 Uiso 1 1 calc R U . . .
H4B H 0.4927 0.6944 -0.0265 0.102 Uiso 1 1 calc R U . . .
C6 C -0.1096(4) 0.8208(3) 0.08526(16) 0.0584(9) Uani 1 1 d . . . . .
H6 H -0.0570 0.7751 0.0522 0.070 Uiso 1 1 calc R U . . .
C5 C -0.2094(4) 0.9380(3) 0.07177(17) 0.0635(9) Uani 1 1 d . . . . .
C4 C -0.2820(3) 1.0075(3) 0.12180(16) 0.0578(9) Uani 1 1 d . . . . .
H4 H -0.3460 1.0886 0.1134 0.069 Uiso 1 1 calc R U . . .
N1 N -0.2385(4) 0.9848(3) 0.01014(15) 0.0964(12) Uani 1 1 d . . . . .
H1C H -0.1941 0.9406 -0.0205 0.116 Uiso 1 1 calc R U . . .
H1D H -0.3010 1.0579 0.0028 0.116 Uiso 1 1 calc R U . . .
C13 C -0.3497(4) 1.2817(4) 0.19789(17) 0.0688(10) Uani 1 1 d . . . . .
H13 H -0.4340 1.2898 0.1824 0.083 Uiso 1 1 calc R U . . .
C12 C -0.2911(4) 1.3881(3) 0.18752(19) 0.0728(11) Uani 1 1 d . . . . .
C11 C -0.1683(4) 1.3751(3) 0.21156(17) 0.0670(10) Uani 1 1 d . . . . .
H11 H -0.1293 1.4456 0.2048 0.080 Uiso 1 1 calc R U . . .
N2 N -0.3556(4) 1.5034(4) 0.1510(2) 0.1210(15) Uani 1 1 d . . . . .
H2C H -0.3178 1.5675 0.1435 0.145 Uiso 1 1 calc R U . . .
H2D H -0.4328 1.5100 0.1362 0.145 Uiso 1 1 calc R U . . .
C35 C -0.1015(7) 0.8816(7) 0.4529(3) 0.145(2) Uani 1 1 d . . . . .
H35A H -0.2018 0.8908 0.4606 0.174 Uiso 1 1 calc R U . . .
H35B H -0.0835 0.9499 0.4727 0.174 Uiso 1 1 calc R U . . .
C32 C -0.2791(9) 0.4520(8) 0.4206(3) 0.214(4) Uani 1 1 d . . . . .
H32A H -0.3478 0.4041 0.4343 0.321 Uiso 1 1 calc R U . . .
H32B H -0.1887 0.3917 0.4109 0.321 Uiso 1 1 calc R U . . .
H32C H -0.2747 0.5015 0.4535 0.321 Uiso 1 1 calc R U . . .
C36 C -0.0257(10) 0.7507(9) 0.4843(3) 0.229(5) Uani 1 1 d . . . . .
H36A H -0.0575 0.7452 0.5286 0.343 Uiso 1 1 calc R U . . .
H36B H -0.0450 0.6820 0.4662 0.343 Uiso 1 1 calc R U . . .
H36C H 0.0737 0.7413 0.4782 0.343 Uiso 1 1 calc R U . . .
O1W O -0.0704(8) 1.1934(8) 0.0744(4) 0.120(3) Uani 0.55 1 d . . P A 1
H1W H -0.0394 1.2743 0.0609 0.180 Uiso 0.55 1 d R U P A 1
H2W H -0.1315 1.2027 0.1155 0.180 Uiso 0.55 1 d R U P A 1
O1W' O 0.0112(8) 1.0985(13) 0.0923(5) 0.137(4) Uani 0.45 1 d . . P B 2
H1W' H 0.0786 1.1168 0.1168 0.206 Uiso 0.45 1 d R U P B 2
H2W' H -0.0656 1.0616 0.1145 0.206 Uiso 0.45 1 d R U P B 2
O2W O -0.0874(7) 1.4508(6) 0.0474(2) 0.211(2) Uani 1 1 d . . . . .
H3W H -0.0991 1.5329 0.0388 0.316 Uiso 1 1 d R U . . .
H4W H -0.1485 1.4390 0.0780 0.316 Uiso 1 1 d R U . . .
C43' C 0.298(3) 0.473(2) 0.3685(12) 0.169(10) Uani 0.45 1 d D . P C 2
H43A H 0.3369 0.4946 0.4027 0.203 Uiso 0.45 1 calc R U P C 2
H43B H 0.2001 0.4758 0.3813 0.203 Uiso 0.45 1 calc R U P C 2
C42 C 0.252(3) 0.5408(17) 0.2834(8) 0.178(8) Uani 0.55 1 d D . P D 1
H42A H 0.2910 0.5145 0.2418 0.214 Uiso 0.55 1 calc R U P D 1
H42B H 0.1548 0.5383 0.2895 0.214 Uiso 0.55 1 calc R U P D 1
C41 C 0.252(2) 0.6590(16) 0.2827(5) 0.115(5) Uani 0.55 1 d . . P D 1
H41A H 0.3487 0.6637 0.2766 0.138 Uiso 0.55 1 calc R U P D 1
H41B H 0.2102 0.6884 0.3235 0.138 Uiso 0.55 1 calc R U P D 1
C42' C 0.316(2) 0.565(3) 0.3075(12) 0.244(14) Uani 0.45 1 d D . P C 2
H42C H 0.3549 0.6314 0.3170 0.293 Uiso 0.45 1 calc R U P C 2
H42D H 0.3834 0.5139 0.2771 0.293 Uiso 0.45 1 calc R U P C 2
C41' C 0.1875(15) 0.629(3) 0.2781(7) 0.122(7) Uani 0.45 1 d . . P C 2
H41C H 0.1680 0.5648 0.2563 0.147 Uiso 0.45 1 calc R U P C 2
H41D H 0.1118 0.6504 0.3120 0.147 Uiso 0.45 1 calc R U P C 2
C44 C 0.272(3) 0.395(4) 0.3937(10) 0.34(2) Uani 0.55 1 d D . P D 1
H44A H 0.3422 0.3277 0.4147 0.512 Uiso 0.55 1 calc R U P D 1
H44B H 0.2391 0.4688 0.4176 0.512 Uiso 0.55 1 calc R U P D 1
H44C H 0.1948 0.3611 0.3901 0.512 Uiso 0.55 1 calc R U P D 1
C43 C 0.332(2) 0.434(3) 0.3325(7) 0.171(9) Uani 0.55 1 d D . P D 1
H43C H 0.3686 0.3548 0.3116 0.205 Uiso 0.55 1 calc R U P D 1
H43D H 0.4125 0.4614 0.3388 0.205 Uiso 0.55 1 calc R U P D 1
C44' C 0.379(3) 0.3452(18) 0.3489(9) 0.208(12) Uani 0.45 1 d D . P C 2
H44D H 0.3753 0.2788 0.3837 0.311 Uiso 0.45 1 calc R U P C 2
H44E H 0.3389 0.3271 0.3145 0.311 Uiso 0.45 1 calc R U P C 2
H44F H 0.4745 0.3458 0.3357 0.311 Uiso 0.45 1 calc R U P C 2

loop_
_atom_site_aniso_label
_atom_site_aniso_U_11
_atom_site_aniso_U_22
_atom_site_aniso_U_33
_atom_site_aniso_U_23
_atom_site_aniso_U_13
_atom_site_aniso_U_12
O1 0.0579(13) 0.0700(15) 0.0569(14) 0.0049(11) -0.0101(10) -0.0336(11)
O3 0.0527(13) 0.0784(16) 0.0548(14) -0.0012(12) -0.0101(10) -0.0262(11)
O2 0.0543(13) 0.0565(14) 0.0681(15) 0.0001(12) -0.0095(11) -0.0183(11)
C31 0.130(4) 0.104(4) 0.113(4) 0.024(3) 0.010(3) -0.059(3)
C30 0.088(3) 0.097(3) 0.089(3) 0.022(2) -0.012(2) -0.043(2)
C29 0.062(2) 0.065(2) 0.071(2) 0.0011(18) -0.0023(17) -0.0332(18)
C2 0.0460(17) 0.059(2) 0.0492(19) 0.0016(16) -0.0121(14) -0.0274(16)
C3 0.0385(16) 0.057(2) 0.064(2) -0.0060(17) -0.0097(14) -0.0212(15)
C7 0.0403(17) 0.075(2) 0.070(2) -0.0104(19) -0.0016(15) -0.0208(16)
C8 0.0411(17) 0.057(2) 0.062(2) -0.0116(17) 0.0029(15) -0.0101(15)
C9 0.0461(17) 0.0472(19) 0.0548(19) -0.0076(15) 0.0010(14) -0.0096(14)
C10 0.0533(19) 0.050(2) 0.064(2) -0.0204(16) 0.0063(15) -0.0146(16)
C14 0.058(2) 0.064(2) 0.074(2) -0.0212(18) 0.0008(17) -0.0249(17)
C15 0.0455(17) 0.056(2) 0.060(2) -0.0111(16) -0.0027(15) -0.0229(16)
C16 0.0483(18) 0.064(2) 0.051(2) -0.0022(17) -0.0108(15) -0.0294(16)
C37 0.086(3) 0.125(4) 0.068(3) 0.004(2) -0.023(2) -0.056(3)
C38 0.109(3) 0.139(4) 0.068(3) 0.003(3) -0.025(2) -0.058(3)
C39 0.140(5) 0.164(5) 0.098(4) 0.014(4) -0.051(3) -0.068(4)
C40 0.222(7) 0.166(6) 0.110(4) 0.028(4) -0.077(5) -0.063(5)
C33 0.089(3) 0.098(3) 0.068(3) 0.007(2) -0.014(2) -0.035(2)
C34 0.100(3) 0.109(4) 0.094(3) 0.029(3) -0.035(3) -0.049(3)
C1 0.0472(17) 0.0479(18) 0.058(2) -0.0019(16) -0.0124(15) -0.0213(14)
C28 0.061(2) 0.0418(18) 0.067(2) 0.0021(15) -0.0102(16) -0.0232(15)
C24 0.0485(17) 0.0383(17) 0.065(2) 0.0001(15) -0.0115(16) -0.0118(14)
C25 0.065(2) 0.0427(18) 0.066(2) -0.0072(16) -0.0114(17) -0.0151(16)
C26 0.063(2) 0.0481(19) 0.062(2) -0.0028(17) -0.0073(17) -0.0077(16)
C27 0.0429(17) 0.0474(19) 0.062(2) 0.0007(16) -0.0030(15) -0.0059(14)
C22 0.0406(16) 0.0404(17) 0.062(2) -0.0003(15) -0.0159(15) -0.0042(13)
C21 0.0408(17) 0.062(2) 0.060(2) -0.0023(16) -0.0107(14) -0.0092(15)
C17 0.0349(16) 0.058(2) 0.058(2) -0.0045(16) -0.0102(14) -0.0188(14)
C18 0.0434(17) 0.062(2) 0.056(2) -0.0085(17) -0.0029(14) -0.0210(16)
C19 0.0510(18) 0.052(2) 0.065(2) -0.0009(17) -0.0051(16) -0.0255(16)
C20 0.0530(19) 0.0475(19) 0.075(2) -0.0083(17) -0.0018(17) -0.0195(15)
N3 0.075(2) 0.0647(19) 0.071(2) 0.0089(16) 0.0084(15) -0.0221(16)
C23 0.0446(17) 0.0459(18) 0.0495(19) -0.0016(15) -0.0063(14) -0.0054(14)
O4 0.0617(14) 0.0859(18) 0.0624(16) -0.0097(13) -0.0039(12) -0.0292(13)
N4 0.091(2) 0.103(3) 0.066(2) -0.0213(18) 0.0105(18) -0.038(2)
C6 0.066(2) 0.053(2) 0.059(2) -0.0088(17) -0.0141(17) -0.0163(17)
C5 0.071(2) 0.061(2) 0.062(2) -0.0049(19) -0.0276(19) -0.0148(19)
C4 0.055(2) 0.053(2) 0.069(2) -0.0040(18) -0.0222(17) -0.0138(16)
N1 0.137(3) 0.076(2) 0.068(2) -0.0027(17) -0.049(2) -0.001(2)
C13 0.0466(19) 0.072(3) 0.080(3) -0.018(2) -0.0093(17) 0.0023(18)
C12 0.069(2) 0.048(2) 0.088(3) -0.0094(19) -0.002(2) 0.0008(19)
C11 0.065(2) 0.049(2) 0.082(3) -0.0111(19) 0.0033(19) -0.0115(17)
N2 0.116(3) 0.067(2) 0.158(4) 0.024(2) -0.040(3) 0.004(2)
C35 0.155(5) 0.179(6) 0.101(4) 0.042(4) -0.041(4) -0.059(5)
C32 0.247(9) 0.176(7) 0.188(7) 0.111(6) -0.015(6) -0.080(7)
C36 0.258(10) 0.237(10) 0.168(7) 0.116(7) -0.092(7) -0.065(8)
O1W 0.122(6) 0.151(7) 0.114(6) -0.069(5) 0.059(5) -0.089(5)
O1W' 0.070(6) 0.268(14) 0.124(7) -0.097(9) 0.033(5) -0.110(7)
O2W 0.262(6) 0.236(6) 0.138(4) -0.055(4) -0.004(4) -0.066(5)
C43' 0.180(17) 0.18(2) 0.112(18) 0.057(17) -0.030(18) -0.026(16)
C42 0.234(19) 0.121(12) 0.166(13) 0.028(10) -0.135(13) 0.006(13)
C41 0.145(12) 0.170(13) 0.064(6) 0.024(7) -0.024(7) -0.105(11)
C42' 0.28(3) 0.17(2) 0.28(3) 0.11(2) -0.23(2) -0.049(17)
C41' 0.089(10) 0.188(19) 0.097(9) 0.058(11) -0.033(7) -0.073(11)
C44 0.32(4) 0.39(5) 0.20(3) 0.08(3) -0.01(2) 0.00(3)
C43 0.23(2) 0.20(2) 0.092(11) 0.094(13) -0.072(14) -0.108(17)
C44' 0.35(3) 0.118(14) 0.095(12) 0.053(11) -0.019(15) -0.009(17)

loop_
_atom_type_symbol
_atom_type_description
_atom_type_scat_dispersion_real
_atom_type_scat_dispersion_imag
_atom_type_scat_source
C C 0.0033 0.0016 'International Tables Vol C Tables 4.2.6.8 and 6.1.1.4'
H H 0.0000 0.0000 'International Tables Vol C Tables 4.2.6.8 and 6.1.1.4'
N N 0.0061 0.0033 'International Tables Vol C Tables 4.2.6.8 and 6.1.1.4'
O O 0.0106 0.0060 'International Tables Vol C Tables 4.2.6.8 and 6.1.1.4'

loop_
_geom_angle_atom_site_label_1
_geom_angle_atom_site_label_2
_geom_angle_atom_site_label_3
_geom_angle
C2 O1 C29 111.9(2)
C16 O3 C37 113.3(2)
C9 O2 C33 113.6(3)
C32 C31 C30 113.7(5)
C32 C31 H31A 108.8
C30 C31 H31A 108.8
C32 C31 H31B 108.8
C30 C31 H31B 108.8
H31A C31 H31B 107.7
C29 C30 C31 112.8(4)
C29 C30 H30A 109.0
C31 C30 H30A 109.0
C29 C30 H30B 109.0
C31 C30 H30B 109.0
H30A C30 H30B 107.8
O1 C29 C30 109.9(3)
O1 C29 H29A 109.7
C30 C29 H29A 109.7
O1 C29 H29B 109.7
C30 C29 H29B 109.7
H29A C29 H29B 108.2
C1 C2 O1 118.8(3)
C1 C2 C3 120.8(3)
O1 C2 C3 120.4(3)
C4 C3 C2 118.6(3)
C4 C3 C7 118.7(3)
C2 C3 C7 122.6(3)
C3 C7 C8 111.4(2)
C3 C7 H7A 109.3
C8 C7 H7A 109.3
C3 C7 H7B 109.3
C8 C7 H7B 109.3
H7A C7 H7B 108.0
C13 C8 C9 118.7(3)
C13 C8 C7 121.0(3)
C9 C8 C7 120.2(3)
O2 C9 C8 119.5(3)
O2 C9 C10 119.1(3)
C8 C9 C10 121.3(3)
C11 C10 C9 118.2(3)
C11 C10 C14 120.5(3)
C9 C10 C14 121.1(3)
C15 C14 C10 110.5(3)
C15 C14 H14A 109.6
C10 C14 H14A 109.6
C15 C14 H14B 109.6
C10 C14 H14B 109.6
H14A C14 H14B 108.1
C20 C15 C16 118.5(3)
C20 C15 C14 119.3(3)
C16 C15 C14 122.0(3)
C15 C16 C17 120.9(3)
C15 C16 O3 119.8(3)
C17 C16 O3 119.3(3)
O3 C37 C38 112.5(3)
O3 C37 H37A 109.1
C38 C37 H37A 109.1
O3 C37 H37B 109.1
C38 C37 H37B 109.1
H37A C37 H37B 107.8
C37 C38 C39 114.8(4)
C37 C38 H38A 108.6
C39 C38 H38A 108.6
C37 C38 H38B 108.6
C39 C38 H38B 108.6
H38A C38 H38B 107.5
C38 C39 C40 114.3(5)
C38 C39 H39A 108.7
C40 C39 H39A 108.7
C38 C39 H39B 108.7
C40 C39 H39B 108.7
H39A C39 H39B 107.6
C39 C40 H40A 109.5
C39 C40 H40B 109.5
H40A C40 H40B 109.5
C39 C40 H40C 109.5
H40A C40 H40C 109.5
H40B C40 H40C 109.5
O2 C33 C34 109.3(4)
O2 C33 H33A 109.8
C34 C33 H33A 109.8
O2 C33 H33B 109.8
C34 C33 H33B 109.8
H33A C33 H33B 108.3
C33 C34 C35 114.4(5)
C33 C34 H34A 108.7
C35 C34 H34A 108.7
C33 C34 H34B 108.7
C35 C34 H34B 108.7
H34A C34 H34B 107.6
C6 C1 C2 118.5(3)
C6 C1 C28 118.9(3)
C2 C1 C28 122.5(3)
C24 C28 C1 110.7(2)
C24 C28 H28A 109.5
C1 C28 H28A 109.5
C24 C28 H28B 109.5
C1 C28 H28B 109.5
H28A C28 H28B 108.1
C25 C24 C23 118.9(3)
C25 C24 C28 120.3(3)
C23 C24 C28 120.7(3)
C24 C25 C26 122.0(3)
C24 C25 H25 119.0
C26 C25 H25 119.0
C25 C26 N4 120.9(3)
C25 C26 C27 117.7(3)
N4 C26 C27 121.2(3)
C22 C27 C26 121.7(3)
C22 C27 H27 119.1
C26 C27 H27 119.1
C27 C22 C23 118.5(3)
C27 C22 C21 120.5(3)
C23 C22 C21 120.8(3)
C17 C21 C22 111.0(2)
C17 C21 H21A 109.4
C22 C21 H21A 109.4
C17 C21 H21B 109.4
C22 C21 H21B 109.4
H21A C21 H21B 108.0
C18 C17 C16 118.0(3)
C18 C17 C21 119.1(3)
C16 C17 C21 122.8(3)
C19 C18 C17 122.1(3)
C19 C18 H18 119.0
C17 C18 H18 119.0
C20 C19 C18 118.5(3)
C20 C19 N3 122.0(3)
C18 C19 N3 119.5(3)
C19 C20 C15 121.8(3)
C19 C20 H20 119.1
C15 C20 H20 119.1
C19 N3 H3C 120.0
C19 N3 H3D 120.0
H3C N3 H3D 120.0
O4 C23 C24 119.7(3)
O4 C23 C22 119.2(3)
C24 C23 C22 120.9(3)
C23 O4 C41 114.5(7)
C23 O4 C41' 115.2(10)
C26 N4 H4A 120.0
C26 N4 H4B 120.0
H4A N4 H4B 120.0
C5 C6 C1 121.9(3)
C5 C6 H6 119.0
C1 C6 H6 119.0
C6 C5 C4 118.0(3)
C6 C5 N1 121.5(3)
C4 C5 N1 120.6(3)
C3 C4 C5 121.8(3)
C3 C4 H4 119.1
C5 C4 H4 119.1
C5 N1 H1C 120.0
C5 N1 H1D 120.0
H1C N1 H1D 120.0
C8 C13 C12 120.9(3)
C8 C13 H13 119.6
C12 C13 H13 119.6
C11 C12 C13 118.8(3)
C11 C12 N2 121.1(4)
C13 C12 N2 120.0(4)
C12 C11 C10 122.1(3)
C12 C11 H11 119.0
C10 C11 H11 119.0
C12 N2 H2C 120.0
C12 N2 H2D 120.0
H2C N2 H2D 120.0
C34 C35 C36 115.1(6)
C34 C35 H35A 108.5
C36 C35 H35A 108.5
C34 C35 H35B 108.5
C36 C35 H35B 108.5
H35A C35 H35B 107.5
C31 C32 H32A 109.5
C31 C32 H32B 109.5
H32A C32 H32B 109.5
C31 C32 H32C 109.5
H32A C32 H32C 109.5
H32B C32 H32C 109.5
C35 C36 H36A 109.5
C35 C36 H36B 109.5
H36A C36 H36B 109.5
C35 C36 H36C 109.5
H36A C36 H36C 109.5
H36B C36 H36C 109.5
H1W O1W H2W 109.4
H1W' O1W' H2W' 119.9
H3W O2W H4W 107.7
C44' C43' C42' 102(2)
C44' C43' H43A 111.4
C42' C43' H43A 111.4
C44' C43' H43B 111.4
C42' C43' H43B 111.4
H43A C43' H43B 109.3
C41 C42 C43 120(2)
C41 C42 H42A 107.4
C43 C42 H42A 107.4
C41 C42 H42B 107.4
C43 C42 H42B 107.4
H42A C42 H42B 106.9
C42 C41 O4 114.0(14)
C42 C41 H41A 108.8
O4 C41 H41A 108.8
C42 C41 H41B 108.8
O4 C41 H41B 108.8
H41A C41 H41B 107.7
C41' C42' C43' 116(2)
C41' C42' H42C 108.4
C43' C42' H42C 108.4
C41' C42' H42D 108.3
C43' C42' H42D 108.4
H42C C42' H42D 107.4
O4 C41' C42' 121.6(17)
O4 C41' H41C 106.9
C42' C41' H41C 106.9
O4 C41' H41D 106.9
C42' C41' H41D 106.9
H41C C41' H41D 106.7
C43 C44 H44A 109.5
C43 C44 H44B 109.5
H44A C44 H44B 109.5
C43 C44 H44C 109.5
H44A C44 H44C 109.5
H44B C44 H44C 109.5
C44 C43 C42 125(2)
C44 C43 H43C 106.0
C42 C43 H43C 106.0
C44 C43 H43D 106.0
C42 C43 H43D 106.0
H43C C43 H43D 106.3
C43' C44' H44D 109.5
C43' C44' H44E 109.5
H44D C44' H44E 109.5
C43' C44' H44F 109.5
H44D C44' H44F 109.5
H44E C44' H44F 109.5

loop_
_geom_bond_atom_site_label_1
_geom_bond_atom_site_label_2
_geom_bond_distance
O1 C2 1.391(3)
O1 C29 1.432(4)
O3 C16 1.398(3)
O3 C37 1.417(4)
O2 C9 1.378(4)
O2 C33 1.419(4)
C31 C32 1.481(7)
C31 C30 1.508(6)
C31 H31A 0.9700
C31 H31B 0.9700
C30 C29 1.480(5)
C30 H30A 0.9700
C30 H30B 0.9700
C29 H29A 0.9700
C29 H29B 0.9700
C2 C1 1.389(4)
C2 C3 1.391(4)
C3 C4 1.381(4)
C3 C7 1.510(4)
C7 C8 1.514(4)
C7 H7A 0.9700
C7 H7B 0.9700
C8 C13 1.385(5)
C8 C9 1.388(4)
C9 C10 1.396(4)
C10 C11 1.384(5)
C10 C14 1.517(5)
C14 C15 1.513(4)
C14 H14A 0.9700
C14 H14B 0.9700
C15 C20 1.386(4)
C15 C16 1.392(4)
C16 C17 1.396(4)
C37 C38 1.472(5)
C37 H37A 0.9700
C37 H37B 0.9700
C38 C39 1.473(6)
C38 H38A 0.9700
C38 H38B 0.9700
C39 C40 1.490(7)
C39 H39A 0.9700
C39 H39B 0.9700
C40 H40A 0.9600
C40 H40B 0.9600
C40 H40C 0.9600
C33 C34 1.475(6)
C33 H33A 0.9700
C33 H33B 0.9700
C34 C35 1.480(6)
C34 H34A 0.9700
C34 H34B 0.9700
C1 C6 1.385(4)
C1 C28 1.522(4)
C28 C24 1.518(4)
C28 H28A 0.9700
C28 H28B 0.9700
C24 C25 1.378(4)
C24 C23 1.390(4)
C25 C26 1.391(5)
C25 H25 0.9300
C26 N4 1.396(4)
C26 C27 1.402(5)
C27 C22 1.383(4)
C27 H27 0.9300
C22 C23 1.400(4)
C22 C21 1.514(4)
C21 C17 1.507(4)
C21 H21A 0.9700
C21 H21B 0.9700
C17 C18 1.387(4)
C18 C19 1.381(4)
C18 H18 0.9300
C19 C20 1.377(4)
C19 N3 1.414(4)
C20 H20 0.9300
N3 H3C 0.8600
N3 H3D 0.8600
C23 O4 1.374(4)
O4 C41 1.453(16)
O4 C41' 1.46(2)
N4 H4A 0.8600
N4 H4B 0.8600
C6 C5 1.383(5)
C6 H6 0.9300
C5 C4 1.390(5)
C5 N1 1.394(4)
C4 H4 0.9300
N1 H1C 0.8600
N1 H1D 0.8600
C13 C12 1.403(5)
C13 H13 0.9300
C12 C11 1.367(5)
C12 N2 1.405(5)
C11 H11 0.9300
N2 H2C 0.8600
N2 H2D 0.8600
C35 C36 1.505(9)
C35 H35A 0.9700
C35 H35B 0.9700
C32 H32A 0.9600
C32 H32B 0.9600
C32 H32C 0.9600
C36 H36A 0.9600
C36 H36B 0.9600
C36 H36C 0.9600
O1W H1W 0.9937
O1W H2W 0.9986
O1W' H1W' 0.9940
O1W' H2W' 0.9932
O2W H3W 0.8500
O2W H4W 0.8501
C43' C44' 1.456(18)
C43' C42' 1.544(18)
C43' H43A 0.9700
C43' H43B 0.9700
C42 C41 1.27(2)
C42 C43 1.563(16)
C42 H42A 0.9700
C42 H42B 0.9700
C41 H41A 0.9700
C41 H41B 0.9700
C42' C41' 1.46(2)
C42' H42C 0.9630
C42' H42D 0.9700
C41' H41C 0.9700
C41' H41D 0.9700
C44 C43 1.421(16)
C44 H44A 0.9600
C44 H44B 0.9600
C44 H44C 0.9600
C43 H43C 0.9700
C43 H43D 0.9700
C44' H44D 0.9600
C44' H44E 0.9600
C44' H44F 0.9600

loop_
_geom_torsion_atom_site_label_1
_geom_torsion_atom_site_label_2
_geom_torsion_atom_site_label_3
_geom_torsion_atom_site_label_4
_geom_torsion
C32 C31 C30 C29 177.1(5)
C2 O1 C29 C30 166.5(3)
C31 C30 C29 O1 -179.3(4)
C29 O1 C2 C1 -93.5(3)
C29 O1 C2 C3 86.2(3)
C1 C2 C3 C4 6.2(4)
O1 C2 C3 C4 -173.4(2)
C1 C2 C3 C7 -170.7(3)
O1 C2 C3 C7 9.6(4)
C4 C3 C7 C8 -66.3(4)
C2 C3 C7 C8 110.6(3)
C3 C7 C8 C13 92.9(4)
C3 C7 C8 C9 -81.8(4)
C33 O2 C9 C8 -91.1(4)
C33 O2 C9 C10 92.6(3)
C13 C8 C9 O2 -179.4(3)
C7 C8 C9 O2 -4.6(4)
C13 C8 C9 C10 -3.2(5)
C7 C8 C9 C10 171.6(3)
O2 C9 C10 C11 178.5(3)
C8 C9 C10 C11 2.3(5)
O2 C9 C10 C14 3.1(4)
C8 C9 C10 C14 -173.1(3)
C11 C10 C14 C15 -92.4(4)
C9 C10 C14 C15 82.9(4)
C10 C14 C15 C20 66.4(4)
C10 C14 C15 C16 -108.3(3)
C20 C15 C16 C17 -5.7(4)
C14 C15 C16 C17 169.0(3)
C20 C15 C16 O3 175.9(2)
C14 C15 C16 O3 -9.4(4)
C37 O3 C16 C15 -90.5(4)
C37 O3 C16 C17 91.1(4)
C16 O3 C37 C38 -170.6(4)
O3 C37 C38 C39 175.5(4)
C37 C38 C39 C40 -176.0(5)
C9 O2 C33 C34 178.0(3)
O2 C33 C34 C35 -178.7(4)
O1 C2 C1 C6 173.2(2)
C3 C2 C1 C6 -6.4(4)
O1 C2 C1 C28 -9.7(4)
C3 C2 C1 C28 170.6(3)
C6 C1 C28 C24 67.6(4)
C2 C1 C28 C24 -109.5(3)
C1 C28 C24 C25 -93.4(3)
C1 C28 C24 C23 81.8(4)
C23 C24 C25 C26 -3.4(5)
C28 C24 C25 C26 171.9(3)
C24 C25 C26 N4 -176.2(3)
C24 C25 C26 C27 -0.2(5)
C25 C26 C27 C22 1.6(5)
N4 C26 C27 C22 177.5(3)
C26 C27 C22 C23 0.7(4)
C26 C27 C22 C21 -175.3(3)
C27 C22 C21 C17 91.9(3)
C23 C22 C21 C17 -84.0(3)
C15 C16 C17 C18 5.4(4)
O3 C16 C17 C18 -176.2(2)
C15 C16 C17 C21 -171.9(3)
O3 C16 C17 C21 6.5(4)
C22 C21 C17 C18 -66.4(3)
C22 C21 C17 C16 110.8(3)
C16 C17 C18 C19 -1.8(4)
C21 C17 C18 C19 175.6(3)
C17 C18 C19 C20 -1.2(4)
C17 C18 C19 N3 -179.8(3)
C18 C19 C20 C15 0.9(5)
N3 C19 C20 C15 179.4(3)
C16 C15 C20 C19 2.5(4)
C14 C15 C20 C19 -172.4(3)
C25 C24 C23 O4 -178.6(3)
C28 C24 C23 O4 6.1(4)
C25 C24 C23 C22 5.7(4)
C28 C24 C23 C22 -169.6(3)
C27 C22 C23 O4 179.9(3)
C21 C22 C23 O4 -4.1(4)
C27 C22 C23 C24 -4.4(4)
C21 C22 C23 C24 171.5(3)
C24 C23 O4 C41 107.6(6)
C22 C23 O4 C41 -76.7(6)
C24 C23 O4 C41' 71.3(7)
C22 C23 O4 C41' -113.0(7)
C2 C1 C6 C5 1.8(5)
C28 C1 C6 C5 -175.4(3)
C1 C6 C5 C4 3.0(5)
C1 C6 C5 N1 -176.1(3)
C2 C3 C4 C5 -1.3(4)
C7 C3 C4 C5 175.8(3)
C6 C5 C4 C3 -3.2(5)
N1 C5 C4 C3 175.8(3)
C9 C8 C13 C12 2.6(5)
C7 C8 C13 C12 -172.2(3)
C8 C13 C12 C11 -1.1(5)
C8 C13 C12 N2 176.6(3)
C13 C12 C11 C10 0.2(5)
N2 C12 C11 C10 -177.5(3)
C9 C10 C11 C12 -0.8(5)
C14 C10 C11 C12 174.7(3)
C33 C34 C35 C36 -179.7(6)
C43 C42 C41 O4 178.9(14)
C23 O4 C41 C42 -67(2)
C41' O4 C41 C42 32.3(18)
C44' C43' C42' C41' 114(3)
C23 O4 C41' C42' 80(2)
C41 O4 C41' C42' -16.4(18)
C43' C42' C41' O4 160(2)
C41 C42 C43 C44 90(4)
